data_2216306
loop_
_publ_author_name
'Hai Xie'
'Xin-min Peng'
'Yang-gen Hu'

_publ_section_title 6-Ethyl-2-(piperidin-1-yl)-3-<i>p</i>-tolylthieno[2,3-<i>d</i>]pyrimidin-4(3<i>H</i>)-one
_journal_coeditor_code BT2600
_journal_issue 12
_journal_name_full 'Acta Crystallographica Section E'
_journal_page_first o4700
_journal_page_last o4700
_journal_paper_doi 10.1107/S1600536807057145
_journal_volume 63
_journal_year 2007
_chemical_formula_iupac 'C20 H23 N3 O S'
_chemical_formula_moiety 'C20 H23 N3 O S'
_chemical_formula_sum 'C20 H23 N3 O S'
_chemical_formula_weight 353.47
_chemical_name_systematic
;
6-Ethyl-2-(piperidin-1-yl)-3-p-tolylthieno[2,3-d]pyrimidin-4(3H)-one
;
_space_group_IT_number 14
_symmetry_cell_setting monoclinic
_symmetry_space_group_name_Hall '-P 2yn'
_symmetry_space_group_name_H-M 'P 1 21/n 1'
_atom_sites_solution_hydrogens geom
_atom_sites_solution_primary direct
_atom_sites_solution_secondary difmap
_audit_creation_method SHELXL-97
_cell_angle_alpha 90.00
_cell_angle_beta 94.9670(10)
_cell_angle_gamma 90.00
_cell_formula_units_Z 4
_cell_length_a 6.5376(4)
_cell_length_b 18.6415(12)
_cell_length_c 15.5507(10)
_cell_measurement_reflns_used 2891
_cell_measurement_temperature 296(2)
_cell_measurement_theta_max 22.89
_cell_measurement_theta_min 2.55
_cell_volume 1888.1(2)
_computing_cell_refinement 'SAINT-Plus (Bruker, 2001)'
_computing_data_collection 'SMART (Bruker, 2001)'
_computing_data_reduction 'SAINT-Plus (Bruker, 200'
_computing_molecular_graphics 'PLATON (Spek, 2003)'
_computing_publication_material 'SHELXTL (Sheldrick, 2001)'
_computing_structure_refinement 'SHELXL97 (Sheldrick, 1997)'
_computing_structure_solution 'SHELXS97 (Sheldrick, 1997)'
_diffrn_ambient_temperature 296(2)
_diffrn_measured_fraction_theta_full 0.994
_diffrn_measured_fraction_theta_max 0.994
_diffrn_measurement_device_type 'Bruker SMART 4K CCD area-detector'
_diffrn_measurement_method '\f and \w scans'
_diffrn_radiation_monochromator graphite
_diffrn_radiation_source 'fine-focus sealed tube'
_diffrn_radiation_type MoK\a
_diffrn_radiation_wavelength 0.71073
_diffrn_reflns_av_R_equivalents 0.0415
_diffrn_reflns_av_sigmaI/netI 0.0372
_diffrn_reflns_limit_h_max 8
_diffrn_reflns_limit_h_min -8
_diffrn_reflns_limit_k_max 22
_diffrn_reflns_limit_k_min -22
_diffrn_reflns_limit_l_max 19
_diffrn_reflns_limit_l_min -18
_diffrn_reflns_number 16199
_diffrn_reflns_theta_full 26.00
_diffrn_reflns_theta_max 26.00
_diffrn_reflns_theta_min 1.71
_exptl_absorpt_coefficient_mu 0.184
_exptl_absorpt_correction_T_max 0.9642
_exptl_absorpt_correction_T_min 0.9469
_exptl_absorpt_correction_type multi-scan
_exptl_absorpt_process_details '(SADABS; Sheldrick, 2003)'
_exptl_crystal_colour colorless
_exptl_crystal_density_diffrn 1.244
_exptl_crystal_density_method 'not measured'
_exptl_crystal_description block
_exptl_crystal_F_000 752
_exptl_crystal_size_max 0.30
_exptl_crystal_size_mid 0.20
_exptl_crystal_size_min 0.20
_refine_diff_density_max 0.325
_refine_diff_density_min -0.177
_refine_ls_extinction_method none
_refine_ls_goodness_of_fit_ref 1.093
_refine_ls_hydrogen_treatment constr
_refine_ls_matrix_type full
_refine_ls_number_parameters 228
_refine_ls_number_reflns 3683
_refine_ls_number_restraints 0
_refine_ls_restrained_S_all 1.093
_refine_ls_R_factor_all 0.0945
_refine_ls_R_factor_gt 0.0691
_refine_ls_shift/su_max 0.000
_refine_ls_shift/su_mean 0.000
_refine_ls_structure_factor_coef Fsqd
_refine_ls_weighting_details 'calc w=1/[\s^2^(Fo^2^)+(0.0720P)^2^+0.7436P] where P=(Fo^2^+2Fc^2^)/3'
_refine_ls_weighting_scheme calc
_refine_ls_wR_factor_gt 0.1556
_refine_ls_wR_factor_ref 0.1681
_reflns_number_gt 2714
_reflns_number_total 3683
_reflns_threshold_expression I>2\s(I)
_cod_data_source_file bt2600.cif
_cod_data_source_block I
_cod_depositor_comments
;
The following automatic conversions were performed:
'_symmetry_cell_setting' value 'Monoclinic' changed to 'monoclinic'
according to '/home/saulius/struct/CIF-dictionaries/cif_core.dic'
dictionary named 'cif_core.dic' version 2.4.1 from 2010-06-29.

Automatic conversion script
Id: cif_fix_enum 1527 2010-12-29 10:47:43Z saulius 

The following automatic conversions were performed:

'_symmetry_cell_setting' value 'Monoclinic' changed to 'monoclinic'
according to /home/saulius/struct/CIF-dictionaries/cif_core.dic
dictionary named 'cif_core.dic' version 2.4.1 from 2010-06-29.

Automatic conversion script
Id: cif_fix_values 1715 2011-07-08 13:25:40Z adriana 
;
_cod_original_sg_symbol_H-M 'P 21/n'
_cod_database_code 2216306
_cod_database_fobs_code 2216306

loop_
_symmetry_equiv_pos_as_xyz
'x, y, z'
'-x+1/2, y+1/2, -z+1/2'
'-x, -y, -z'
'x-1/2, -y-1/2, z-1/2'

loop_
_atom_site_type_symbol
_atom_site_label
_atom_site_fract_x
_atom_site_fract_y
_atom_site_fract_z
_atom_site_U_iso_or_equiv
_atom_site_adp_type
_atom_site_calc_flag
_atom_site_refinement_flags
_atom_site_occupancy
C C1 0.6795(5) 0.80842(15) 0.33985(18) 0.0534(7) Uani d . 1
H H1A 0.7609 0.8283 0.3893 0.064 Uiso calc R 1
H H1B 0.7646 0.7747 0.3116 0.064 Uiso calc R 1
C C2 0.4956(5) 0.76995(16) 0.3697(2) 0.0663(9) Uani d . 1
H H2A 0.5412 0.7332 0.4112 0.080 Uiso calc R 1
H H2B 0.4209 0.7466 0.3208 0.080 Uiso calc R 1
C C3 0.3549(5) 0.82198(17) 0.4107(2) 0.0698(9) Uani d . 1
H H3A 0.4230 0.8405 0.4640 0.084 Uiso calc R 1
H H3B 0.2311 0.7973 0.4244 0.084 Uiso calc R 1
C C4 0.2989(5) 0.88368(17) 0.3490(2) 0.0667(9) Uani d . 1
H H4A 0.2149 0.8656 0.2992 0.080 Uiso calc R 1
H H4B 0.2186 0.9187 0.3776 0.080 Uiso calc R 1
C C5 0.4870(5) 0.91967(14) 0.3192(2) 0.0578(8) Uani d . 1
H H5A 0.4461 0.9570 0.2778 0.069 Uiso calc R 1
H H5B 0.5654 0.9417 0.3681 0.069 Uiso calc R 1
C C6 0.7593(4) 0.89267(13) 0.22814(16) 0.0416(6) Uani d . 1
C C7 0.9598(4) 0.97979(14) 0.18017(17) 0.0474(7) Uani d . 1
C C8 1.0504(4) 0.93702(14) 0.12372(17) 0.0456(6) Uani d . 1
C C9 0.9877(4) 0.86358(14) 0.11460(16) 0.0438(6) Uani d . 1
C C10 0.7312(4) 0.77628(13) 0.15011(16) 0.0419(6) Uani d . 1
C C11 0.8398(5) 0.71284(14) 0.16331(18) 0.0539(7) Uani d . 1
H H11 0.9759 0.7135 0.1863 0.065 Uiso calc R 1
C C12 0.7433(6) 0.64854(15) 0.14186(19) 0.0632(9) Uani d . 1
H H12 0.8157 0.6059 0.1513 0.076 Uiso calc R 1
C C13 0.5423(6) 0.64604(15) 0.10678(18) 0.0607(9) Uani d . 1
C C14 0.4362(5) 0.70978(15) 0.09467(18) 0.0551(7) Uani d . 1
H H14 0.2997 0.7090 0.0722 0.066 Uiso calc R 1
C C15 0.5298(4) 0.77485(14) 0.11540(17) 0.0468(7) Uani d . 1
H H15 0.4572 0.8174 0.1060 0.056 Uiso calc R 1
C C16 0.4395(8) 0.57519(17) 0.0815(3) 0.0977(14) Uani d . 1
H H16A 0.3044 0.5742 0.1013 0.147 Uiso calc R 1
H H16B 0.5194 0.5364 0.1075 0.147 Uiso calc R 1
H H16C 0.4297 0.5701 0.0199 0.147 Uiso calc R 1
C C17 1.1956(5) 0.97442(16) 0.07732(19) 0.0571(8) Uani d . 1
H H17 1.2713 0.9526 0.0366 0.068 Uiso calc R 1
C C18 1.2124(5) 1.04385(16) 0.09795(19) 0.0572(8) Uani d . 1
C C19 1.3451(5) 1.10055(18) 0.0615(2) 0.0711(9) Uani d . 1
H H19A 1.4076 1.0805 0.0125 0.085 Uiso calc R 1
H H19B 1.2584 1.1402 0.0405 0.085 Uiso calc R 1
C C20 1.5056(7) 1.1280(3) 0.1226(3) 0.1155(16) Uani d . 1
H H20A 1.4451 1.1510 0.1694 0.173 Uiso calc R 1
H H20B 1.5872 1.1621 0.0943 0.173 Uiso calc R 1
H H20C 1.5911 1.0891 0.1445 0.173 Uiso calc R 1
N N1 0.6137(3) 0.86650(10) 0.27945(13) 0.0433(5) Uani d . 1
N N2 0.8165(4) 0.95937(11) 0.23473(14) 0.0489(6) Uani d . 1
N N3 0.8313(3) 0.84460(10) 0.16904(13) 0.0412(5) Uani d . 1
O O1 1.0499(3) 0.82006(10) 0.06466(13) 0.0585(5) Uani d . 1
S S1 1.05291(14) 1.06658(4) 0.17733(6) 0.0656(3) Uani d . 1

loop_
_atom_site_aniso_label
_atom_site_aniso_U_11
_atom_site_aniso_U_22
_atom_site_aniso_U_33
_atom_site_aniso_U_12
_atom_site_aniso_U_13
_atom_site_aniso_U_23
C1 0.0629(19) 0.0562(17) 0.0420(15) 0.0139(14) 0.0093(14) 0.0072(13)
C2 0.090(2) 0.0512(17) 0.0617(19) 0.0066(16) 0.0285(18) 0.0191(14)
C3 0.074(2) 0.076(2) 0.065(2) 0.0014(17) 0.0359(18) 0.0127(16)
C4 0.064(2) 0.0637(19) 0.077(2) 0.0125(16) 0.0345(17) 0.0083(16)
C5 0.069(2) 0.0400(15) 0.069(2) 0.0081(13) 0.0288(16) -0.0006(13)
C6 0.0447(15) 0.0396(14) 0.0414(14) 0.0035(11) 0.0091(12) 0.0025(11)
C7 0.0486(17) 0.0454(15) 0.0491(16) -0.0027(12) 0.0098(13) 0.0015(12)
C8 0.0426(16) 0.0502(15) 0.0448(15) -0.0008(12) 0.0087(13) 0.0002(12)
C9 0.0403(15) 0.0491(15) 0.0422(14) 0.0042(12) 0.0048(12) -0.0008(12)
C10 0.0521(17) 0.0357(13) 0.0393(14) 0.0015(11) 0.0127(12) -0.0002(10)
C11 0.066(2) 0.0466(16) 0.0494(16) 0.0115(14) 0.0086(14) 0.0011(12)
C12 0.098(3) 0.0391(16) 0.0536(18) 0.0144(16) 0.0148(18) 0.0015(13)
C13 0.098(3) 0.0426(16) 0.0426(16) -0.0129(16) 0.0137(17) -0.0034(12)
C14 0.062(2) 0.0535(17) 0.0499(17) -0.0109(14) 0.0076(14) -0.0033(13)
C15 0.0536(18) 0.0393(14) 0.0487(16) 0.0024(12) 0.0108(13) 0.0020(11)
C16 0.157(4) 0.052(2) 0.082(3) -0.024(2) -0.001(3) -0.0102(18)
C17 0.0532(19) 0.0645(19) 0.0559(18) -0.0077(14) 0.0190(15) -0.0054(14)
C18 0.0542(19) 0.0625(18) 0.0564(18) -0.0115(14) 0.0141(15) 0.0009(14)
C19 0.064(2) 0.075(2) 0.076(2) -0.0196(17) 0.0196(18) 0.0002(18)
C20 0.092(3) 0.134(4) 0.118(3) -0.052(3) -0.009(3) 0.006(3)
N1 0.0529(14) 0.0338(11) 0.0455(12) 0.0061(9) 0.0179(10) 0.0031(9)
N2 0.0575(15) 0.0391(12) 0.0526(13) -0.0017(10) 0.0191(11) -0.0034(10)
N3 0.0429(13) 0.0393(11) 0.0425(12) 0.0025(9) 0.0097(10) -0.0003(9)
O1 0.0608(13) 0.0567(12) 0.0613(12) 0.0000(10) 0.0251(10) -0.0141(10)
S1 0.0775(6) 0.0468(4) 0.0768(6) -0.0131(4) 0.0311(5) -0.0058(4)

loop_
_atom_type_symbol
_atom_type_description
_atom_type_scat_dispersion_real
_atom_type_scat_dispersion_imag
_atom_type_scat_source
C C 0.0033 0.0016 'International Tables Vol C Tables 4.2.6.8 and 6.1.1.4'
H H 0.0000 0.0000 'International Tables Vol C Tables 4.2.6.8 and 6.1.1.4'
N N 0.0061 0.0033 'International Tables Vol C Tables 4.2.6.8 and 6.1.1.4'
O O 0.0106 0.0060 'International Tables Vol C Tables 4.2.6.8 and 6.1.1.4'
S S 0.1246 0.1234 'International Tables Vol C Tables 4.2.6.8 and 6.1.1.4'

loop_
_geom_angle_atom_site_label_1
_geom_angle_atom_site_label_2
_geom_angle_atom_site_label_3
_geom_angle
N1 C1 C2 110.4(2)
N1 C1 H1A 109.6
C2 C1 H1A 109.6
N1 C1 H1B 109.6
C2 C1 H1B 109.6
H1A C1 H1B 108.1
C1 C2 C3 110.8(3)
C1 C2 H2A 109.5
C3 C2 H2A 109.5
C1 C2 H2B 109.5
C3 C2 H2B 109.5
H2A C2 H2B 108.1
C2 C3 C4 109.8(2)
C2 C3 H3A 109.7
C4 C3 H3A 109.7
C2 C3 H3B 109.7
C4 C3 H3B 109.7
H3A C3 H3B 108.2
C5 C4 C3 111.8(3)
C5 C4 H4A 109.2
C3 C4 H4A 109.2
C5 C4 H4B 109.2
C3 C4 H4B 109.2
H4A C4 H4B 107.9
N1 C5 C4 109.6(2)
N1 C5 H5A 109.8
C4 C5 H5A 109.8
N1 C5 H5B 109.8
C4 C5 H5B 109.8
H5A C5 H5B 108.2
N2 C6 N1 120.0(2)
N2 C6 N3 123.7(2)
N1 C6 N3 116.2(2)
C8 C7 N2 126.6(2)
C8 C7 S1 111.0(2)
N2 C7 S1 122.4(2)
C7 C8 C17 112.8(2)
C7 C8 C9 119.2(2)
C17 C8 C9 128.0(2)
O1 C9 N3 120.6(2)
O1 C9 C8 126.3(2)
N3 C9 C8 113.1(2)
C15 C10 C11 120.1(2)
C15 C10 N3 119.7(2)
C11 C10 N3 120.2(3)
C12 C11 C10 119.2(3)
C12 C11 H11 120.4
C10 C11 H11 120.4
C13 C12 C11 121.6(3)
C13 C12 H12 119.2
C11 C12 H12 119.2
C12 C13 C14 118.4(3)
C12 C13 C16 121.1(3)
C14 C13 C16 120.5(4)
C13 C14 C15 121.1(3)
C13 C14 H14 119.5
C15 C14 H14 119.5
C10 C15 C14 119.7(3)
C10 C15 H15 120.1
C14 C15 H15 120.1
C13 C16 H16A 109.5
C13 C16 H16B 109.5
H16A C16 H16B 109.5
C13 C16 H16C 109.5
H16A C16 H16C 109.5
H16B C16 H16C 109.5
C18 C17 C8 113.4(3)
C18 C17 H17 123.3
C8 C17 H17 123.3
C17 C18 C19 128.8(3)
C17 C18 S1 111.4(2)
C19 C18 S1 119.8(2)
C20 C19 C18 114.1(3)
C20 C19 H19A 108.7
C18 C19 H19A 108.7
C20 C19 H19B 108.7
C18 C19 H19B 108.7
H19A C19 H19B 107.6
C19 C20 H20A 109.5
C19 C20 H20B 109.5
H20A C20 H20B 109.5
C19 C20 H20C 109.5
H20A C20 H20C 109.5
H20B C20 H20C 109.5
C6 N1 C5 116.6(2)
C6 N1 C1 116.7(2)
C5 N1 C1 111.9(2)
C6 N2 C7 115.1(2)
C6 N3 C9 122.1(2)
C6 N3 C10 121.7(2)
C9 N3 C10 115.55(19)
C7 S1 C18 91.39(14)

loop_
_geom_bond_atom_site_label_1
_geom_bond_atom_site_label_2
_geom_bond_distance
C1 N1 1.473(3)
C1 C2 1.507(4)
C1 H1A 0.9700
C1 H1B 0.9700
C2 C3 1.516(4)
C2 H2A 0.9700
C2 H2B 0.9700
C3 C4 1.522(4)
C3 H3A 0.9700
C3 H3B 0.9700
C4 C5 1.508(4)
C4 H4A 0.9700
C4 H4B 0.9700
C5 N1 1.463(3)
C5 H5A 0.9700
C5 H5B 0.9700
C6 N2 1.300(3)
C6 N1 1.383(3)
C6 N3 1.394(3)
C7 C8 1.359(4)
C7 N2 1.371(3)
C7 S1 1.731(3)
C8 C17 1.424(4)
C8 C9 1.433(4)
C9 O1 1.217(3)
C9 N3 1.427(3)
C10 C15 1.379(4)
C10 C11 1.385(4)
C10 N3 1.450(3)
C11 C12 1.382(4)
C11 H11 0.9300
C12 C13 1.379(5)
C12 H12 0.9300
C13 C14 1.380(4)
C13 C16 1.518(4)
C14 C15 1.384(4)
C14 H14 0.9300
C15 H15 0.9300
C16 H16A 0.9600
C16 H16B 0.9600
C16 H16C 0.9600
C17 C18 1.336(4)
C17 H17 0.9300
C18 C19 1.509(4)
C18 S1 1.736(3)
C19 C20 1.447(5)
C19 H19A 0.9700
C19 H19B 0.9700
C20 H20A 0.9600
C20 H20B 0.9600
C20 H20C 0.9600

loop_
_geom_hbond_atom_site_label_D
_geom_hbond_atom_site_label_H
_geom_hbond_atom_site_label_A
_geom_hbond_site_symmetry_A
_geom_hbond_distance_DH
_geom_hbond_distance_HA
_geom_hbond_distance_DA
_geom_hbond_angle_DHA
C2 H2A O1 4_576 0.97 2.58 3.456(4) 150.3
C19 H19B O1 3_775 0.97 2.59 3.439(4) 146.1

loop_
_geom_torsion_atom_site_label_1
_geom_torsion_atom_site_label_2
_geom_torsion_atom_site_label_3
_geom_torsion_atom_site_label_4
_geom_torsion
N1 C1 C2 C3 -56.8(3)
C1 C2 C3 C4 53.8(4)
C2 C3 C4 C5 -54.1(4)
C3 C4 C5 N1 56.4(4)
N2 C7 C8 C17 -179.0(3)
S1 C7 C8 C17 -0.3(3)
N2 C7 C8 C9 3.5(4)
S1 C7 C8 C9 -177.8(2)
C7 C8 C9 O1 177.2(3)
C17 C8 C9 O1 0.1(5)
C7 C8 C9 N3 -0.2(4)
C17 C8 C9 N3 -177.3(3)
C15 C10 C11 C12 -0.4(4)
N3 C10 C11 C12 -177.6(2)
C10 C11 C12 C13 0.7(4)
C11 C12 C13 C14 -1.1(4)
C11 C12 C13 C16 178.6(3)
C12 C13 C14 C15 1.3(4)
C16 C13 C14 C15 -178.4(3)
C11 C10 C15 C14 0.7(4)
N3 C10 C15 C14 177.9(2)
C13 C14 C15 C10 -1.1(4)
C7 C8 C17 C18 -0.5(4)
C9 C8 C17 C18 176.7(3)
C8 C17 C18 C19 -178.5(3)
C8 C17 C18 S1 1.1(4)
C17 C18 C19 C20 -113.6(4)
S1 C18 C19 C20 67.0(4)
N2 C6 N1 C5 18.2(4)
N3 C6 N1 C5 -159.7(2)
N2 C6 N1 C1 -117.9(3)
N3 C6 N1 C1 64.3(3)
C4 C5 N1 C6 162.7(2)
C4 C5 N1 C1 -59.3(3)
C2 C1 N1 C6 -161.9(2)
C2 C1 N1 C5 60.0(3)
N1 C6 N2 C7 -179.3(2)
N3 C6 N2 C7 -1.6(4)
C8 C7 N2 C6 -2.6(4)
S1 C7 N2 C6 178.8(2)
N2 C6 N3 C9 4.9(4)
N1 C6 N3 C9 -177.4(2)
N2 C6 N3 C10 -165.7(2)
N1 C6 N3 C10 12.0(3)
O1 C9 N3 C6 178.8(2)
C8 C9 N3 C6 -3.7(3)
O1 C9 N3 C10 -10.1(3)
C8 C9 N3 C10 167.5(2)
C15 C10 N3 C6 61.3(3)
C11 C10 N3 C6 -121.5(3)
C15 C10 N3 C9 -110.0(3)
C11 C10 N3 C9 67.3(3)
C8 C7 S1 C18 0.7(2)
N2 C7 S1 C18 179.5(2)
C17 C18 S1 C7 -1.0(3)
C19 C18 S1 C7 178.5(3)

loop_
_cod_related_entry_id
_cod_related_entry_database
_cod_related_entry_code
1 ChemSpider 21120495
